data_1529433
loop_
_publ_author_name
'M.S. Molokeev'
'S.V. Misyul'
'V.D. Fokina'
'A.G. Kocharova'
'K.S. Aleksandrov'

_publ_section_title
;
 Structure transformations during phase transitions in the K3WO3F3
 oxyfluoride
;
_journal_issue 4
_journal_name_full 'Physics of the Solid State'
_journal_page_first 834
_journal_page_last 839
_journal_paper_doi 10.1134/S1063783411040251
_journal_volume 53
_journal_year 2011
_chemical_formula_sum 'F3 K3 O3 W'
_space_group_IT_number 8
_symmetry_space_group_name_Hall 'C -2y'
_symmetry_space_group_name_H-M 'C 1 m 1'
_cell_angle_alpha 90.000000
_cell_angle_beta 135.167(3)
_cell_angle_gamma 90.000000
_cell_formula_units_Z 2
_cell_length_a 8.7355(3)
_cell_length_b 8.6901(4)
_cell_length_c 6.1569(3)
_cell_volume 329.53(3)
_cod_data_source_file K3WO3F3_293K.cif
_cod_data_source_block a
_cod_original_sg_symbol_Hall 'C -2Y           '
_cod_original_sg_symbol_H-M 'C M             '
_cod_original_formula_sum 'F3 K3 O3 W '
_cod_database_code 1529433
_cod_database_fobs_code 1529433

loop_
_symmetry_equiv_pos_site_id
_symmetry_equiv_pos_as_xyz
1 'x, y, z'
2 'x, -y, z'
3 '1/2+x, 1/2+y, z'
4 '1/2+x, 1/2-y, z'

loop_
_atom_site_label
_atom_site_type_symbol
_atom_site_fract_x
_atom_site_fract_y
_atom_site_fract_z
_atom_site_U_iso_or_equiv
_atom_site_occupancy
_atom_site_adp_type
W W 0.00000 0.00000 0.00000 0.057(1) 1.00000 Uiso
K1 K -0.06(1) 0.50000 -0.078(8) 0.09(1) 1.00000 Uiso
K2 K 0.006(3) 0.719(2) 0.470(5) 0.024(5) 1.00000 Uiso
F1 F 0.04(1) 0.204(7) 0.14(1) 0.02533 0.50000 Uiso
O1 O 0.04(1) 0.204(7) 0.14(1) 0.02533 0.50000 Uiso
F2 F 0.275(7) 0.00000 0.07(1) 0.02533 1.00000 Uiso
F3 F 0.73(1) 0.50000 0.46(1) 0.02533 1.00000 Uiso
O2 O 0.80(1) 0.00000 0.60(1) 0.02533 1.00000 Uiso
O10 O 0.81(1) 0.00000 0.00(1) 0.02533 1.00000 Uiso

loop_
_atom_type_symbol
_atom_type_scat_dispersion_real
_atom_type_scat_dispersion_imag
W -5.47340 5.57740
K 0.38680 1.06570
F 0.07270 0.05340
O 0.04920 0.03220
